data_4105383
loop_
_publ_author_name
'Ginger E. Sigmon'
'Jie Ling'
'Daniel K. Unruh'
'Laura Moore-Shay'
'Matthew Ward'
'Brittany Weaver'
'Peter C. Burns'

_publ_contact_author_address
;University of Notre Dame
Dept. of Civil Engineering and Geological Sciences
156 Fitzpatrick Hall
Notre Dame, IN 46556
;
_publ_contact_author_email pburns@nd.edu
_publ_contact_author_name 'Peter C. Burns'
_publ_contact_author_phone 574-631-5380
_publ_section_title
;
 Uranyl-Peroxide Interactions Favor Nanocluster Self-Assembly
;
_journal_name_full 'Journal of the American Chemical Society'
_journal_page_first 16648
_journal_page_last 16649
_journal_paper_doi 10.1021/ja907837u
_journal_volume 131
_journal_year 2009
_chemical_formula_moiety 'Na+, (UO2)2+, (O2)2-, (C2O4)2-, (H2O)'
_chemical_formula_sum 'C12 Na12 O77 U6'
_chemical_formula_weight 3080.18
_chemical_name_systematic
; 
 Sodium uranyl peroxide oxalate hydrate 
;
_space_group_IT_number 62
_symmetry_cell_setting orthorhombic
_symmetry_space_group_name_Hall '-P 2ac 2n'
_symmetry_space_group_name_H-M 'P n m a'
_atom_sites_solution_hydrogens none
_atom_sites_solution_primary direct
_atom_sites_solution_secondary difmap
_audit_creation_method SHELXL-97
_cell_angle_alpha 90.00
_cell_angle_beta 90.00
_cell_angle_gamma 90.00
_cell_formula_units_Z 4
_cell_length_a 18.625(3)
_cell_length_b 26.652(4)
_cell_length_c 15.660(2)
_cell_measurement_reflns_used 1376
_cell_measurement_temperature 273(2)
_cell_measurement_theta_max 18.86
_cell_measurement_theta_min 2.60
_cell_volume 7774(2)
_computing_cell_refinement 'SMART-NT v5.0'
_computing_data_collection 'SMART-NT v5.0'
_computing_data_reduction 'SMART-NT v5.0'
_computing_molecular_graphics 'CrystalMaker v1.4'
_computing_structure_refinement 'SHELXL-97 (Sheldrick, 1997)'
_computing_structure_solution 'SHELXS-97 (Sheldrick, 1990)'
_diffrn_ambient_temperature 273(2)
_diffrn_measured_fraction_theta_full 0.998
_diffrn_measured_fraction_theta_max 0.998
_diffrn_measurement_device_type 'Bruker PLATFORM with a SMART CCD detector'
_diffrn_measurement_method \w
_diffrn_radiation_monochromator graphite
_diffrn_radiation_source 'fine-focus sealed tube'
_diffrn_radiation_type MoK\a
_diffrn_radiation_wavelength 0.71073
_diffrn_reflns_av_R_equivalents 0.1224
_diffrn_reflns_av_sigmaI/netI 0.0476
_diffrn_reflns_limit_h_max 17
_diffrn_reflns_limit_h_min -17
_diffrn_reflns_limit_k_max 24
_diffrn_reflns_limit_k_min -24
_diffrn_reflns_limit_l_max 14
_diffrn_reflns_limit_l_min -14
_diffrn_reflns_number 42613
_diffrn_reflns_theta_full 19.02
_diffrn_reflns_theta_max 19.02
_diffrn_reflns_theta_min 1.70
_exptl_absorpt_coefficient_mu 12.650
_exptl_absorpt_correction_T_max 0.0483
_exptl_absorpt_correction_T_min 0.0299
_exptl_absorpt_correction_type psi-scan
_exptl_absorpt_process_details SADABS
_exptl_crystal_colour yellow
_exptl_crystal_density_diffrn 2.632
_exptl_crystal_description blocky
_exptl_crystal_F_000 5488
_exptl_crystal_size_max 0.075
_exptl_crystal_size_mid 0.050
_exptl_crystal_size_min 0.050
_refine_diff_density_max 2.796
_refine_diff_density_min -1.376
_refine_diff_density_rms 0.293
_refine_ls_extinction_method none
_refine_ls_goodness_of_fit_ref 1.052
_refine_ls_hydrogen_treatment none
_refine_ls_matrix_type full
_refine_ls_number_parameters 260
_refine_ls_number_reflns 3239
_refine_ls_number_restraints 0
_refine_ls_restrained_S_all 1.052
_refine_ls_R_factor_all 0.0912
_refine_ls_R_factor_gt 0.0643
_refine_ls_shift/su_max 0.001
_refine_ls_shift/su_mean 0.000
_refine_ls_structure_factor_coef Fsqd
_refine_ls_weighting_details 'calc w=1/[\s^2^(Fo^2^)+(0.0859P)^2^+607.1906P] where P=(Fo^2^+2Fc^2^)/3'
_refine_ls_weighting_scheme calc
_refine_ls_wR_factor_gt 0.1678
_refine_ls_wR_factor_ref 0.1864
_reflns_number_gt 2347
_reflns_number_total 3239
_reflns_threshold_expression >2sigma(I)
_cod_data_source_file ja907837u_si_003_2.cif
_cod_data_source_block 6ring
_cod_original_cell_volume 7773(2)
_cod_database_code 4105383

loop_
_symmetry_equiv_pos_as_xyz
'x, y, z'
'-x+1/2, -y, z+1/2'
'-x, y+1/2, -z'
'x+1/2, -y+1/2, -z+1/2'
'-x, -y, -z'
'x-1/2, y, -z-1/2'
'x, -y-1/2, z'
'-x-1/2, y-1/2, z-1/2'

loop_
_atom_site_label
_atom_site_type_symbol
_atom_site_fract_x
_atom_site_fract_y
_atom_site_fract_z
_atom_site_U_iso_or_equiv
_atom_site_adp_type
_atom_site_occupancy
_atom_site_symmetry_multiplicity
_atom_site_calc_flag
_atom_site_refinement_flags
U1 U 0.48693(10) 0.7500 0.06333(11) 0.0277(6) Uani 1 2 d S
U2 U 0.07389(10) 0.7500 0.05249(11) 0.0294(6) Uani 1 2 d S
U3 U 0.17110(7) 0.62345(4) -0.06511(7) 0.0298(5) Uani 1 1 d .
U4 U 0.39548(7) 0.62361(4) -0.05476(7) 0.0284(5) Uani 1 1 d .
Na1 Na 0.7805(9) 0.7500 0.2409(10) 0.029(4) Uani 1 2 d S
Na2 Na 0.7153(8) 0.6222(4) 0.2338(9) 0.049(4) Uani 1 1 d .
Na3 Na -0.0055(7) 0.4394(4) -0.1974(7) 0.036(3) Uani 1 1 d .
Na4 Na 0.1171(8) 0.4542(5) -0.3399(8) 0.047(4) Uani 1 1 d .
Na5 Na 0.6190(9) 0.6262(6) 0.0115(11) 0.076(5) Uiso 1 1 d .
Na6 Na 0.4405(17) 0.7500 -0.194(2) 0.121(10) Uiso 1 2 d S
Na7 Na 0.7722(19) 0.5751(15) -0.109(2) 0.209(14) Uiso 1 1 d .
C1 C 0.1136(17) 0.5240(12) -0.1571(19) 0.031(9) Uiso 1 1 d .
C2 C 0.645(2) 0.7210(12) 0.136(2) 0.043(10) Uiso 1 1 d .
C3 C 0.528(2) 0.5435(13) -0.087(2) 0.045(10) Uiso 1 1 d .
C4 C 0.0473(17) 0.5388(12) -0.1118(19) 0.029(9) Uiso 1 1 d .
C5 C -0.0811(17) 0.7179(11) 0.1392(19) 0.025(8) Uiso 1 1 d .
C6 C 0.4657(16) 0.5243(11) -0.1405(18) 0.022(8) Uiso 1 1 d .
O1 O 0.4629(15) 0.7500 0.1734(18) 0.031(8) Uiso 1 2 d S
O2 O 0.5107(14) 0.7500 -0.0475(16) 0.025(7) Uiso 1 2 d S
O3 O 0.0982(14) 0.7500 0.1617(17) 0.025(7) Uiso 1 2 d S
O4 O 0.0439(15) 0.7500 -0.0568(17) 0.030(8) Uiso 1 2 d S
O5 O 0.1394(11) 0.6607(8) -0.1519(13) 0.038(6) Uiso 1 1 d .
O6 O 0.2017(10) 0.5834(7) 0.0193(12) 0.027(5) Uiso 1 1 d .
O7 O 0.4332(10) 0.6614(7) -0.1380(12) 0.032(6) Uiso 1 1 d .
O8 O 0.3609(10) 0.5834(7) 0.0271(11) 0.022(5) Uiso 1 1 d .
O9 O 0.4593(11) 0.6639(7) 0.0552(12) 0.033(6) Uiso 1 1 d .
O10 O 0.3933(10) 0.6921(7) 0.0393(11) 0.022(5) Uiso 1 1 d .
O11 O 0.5925(12) 0.7017(8) 0.0964(14) 0.046(6) Uiso 1 1 d .
O12 O 0.1008(11) 0.6649(8) 0.0405(13) 0.035(6) Uiso 1 1 d .
O13 O 0.1684(10) 0.6925(7) 0.0270(11) 0.021(5) Uiso 1 1 d .
O14 O -0.0291(12) 0.7011(8) 0.0978(13) 0.040(6) Uiso 1 1 d .
O15 O 0.2814(11) 0.6616(8) -0.0765(13) 0.038(6) Uiso 1 1 d .
O16 O 0.2849(10) 0.6173(7) -0.1306(12) 0.030(5) Uiso 1 1 d .
O17 O 0.1676(11) 0.5512(8) -0.1565(13) 0.036(6) Uiso 1 1 d .
O18 O 0.0570(11) 0.5803(8) -0.0678(13) 0.037(6) Uiso 1 1 d .
O19 O 0.5118(11) 0.5849(8) -0.0439(13) 0.034(6) Uiso 1 1 d .
O20 O 0.4097(11) 0.5494(8) -0.1438(13) 0.037(6) Uiso 1 1 d .
O21 O 0.6988(10) 0.6981(7) 0.1666(13) 0.031(5) Uiso 1 1 d .
O22 O 0.1107(11) 0.4813(8) -0.1991(13) 0.036(6) Uiso 1 1 d .
O23 O 0.5895(14) 0.5270(9) -0.0895(16) 0.063(8) Uiso 1 1 d .
O24 O -0.0098(11) 0.5147(8) -0.1147(13) 0.033(6) Uiso 1 1 d .
O25 O 0.4775(11) 0.4827(8) -0.1742(14) 0.042(6) Uiso 1 1 d .
O26 O 0.0988(10) 0.6258(7) 0.2027(12) 0.031(5) Uiso 1 1 d .
O27 O -0.0329(10) 0.5992(7) 0.0692(12) 0.031(5) Uiso 1 1 d .
O28 O 0.4395(10) 0.6224(7) 0.2148(12) 0.030(5) Uiso 1 1 d .
O29 O 0.2909(12) 0.5324(9) -0.2529(15) 0.053(7) Uiso 1 1 d .
O30 O 0.2710(10) 0.6834(8) 0.1551(12) 0.033(6) Uiso 1 1 d .
O31 O -0.1284(10) 0.6986(7) 0.1795(12) 0.028(5) Uiso 1 1 d .
O32 O 0.2582(12) 0.5567(9) 0.1781(15) 0.054(7) Uiso 1 1 d .
O33 O 0.295(2) 0.7500 -0.167(3) 0.086(13) Uiso 1 2 d S
O34 O 0.2742(16) 0.4843(12) -0.015(2) 0.093(10) Uiso 1 1 d .
O35 O 0.8097(12) 0.6069(9) 0.1410(14) 0.049(7) Uiso 1 1 d .
O36 O 0.7430(16) 0.6364(12) -0.0048(19) 0.088(10) Uiso 1 1 d .
O37 O 0.1319(18) 0.4598(13) 0.029(2) 0.109(11) Uiso 1 1 d .
O38 O 0.6494(14) 0.5747(10) 0.1247(17) 0.073(8) Uiso 1 1 d .
O39 O 0.312(4) 0.7500 -0.298(4) 0.17(3) Uiso 1 2 d S
O40 O 0.613(2) 0.6626(16) -0.132(3) 0.149(15) Uiso 1 1 d .
O41 O -0.152(5) 0.7500 -0.071(6) 0.24(4) Uiso 1 2 d S
O42 O 0.778(3) 0.653(2) -0.199(3) 0.19(2) Uiso 1 1 d .

loop_
_atom_site_aniso_label
_atom_site_aniso_U_11
_atom_site_aniso_U_22
_atom_site_aniso_U_33
_atom_site_aniso_U_23
_atom_site_aniso_U_13
_atom_site_aniso_U_12
U1 0.0521(13) 0.0042(10) 0.0266(11) 0.000 -0.0023(10) 0.000
U2 0.0562(14) 0.0056(10) 0.0263(11) 0.000 -0.0048(10) 0.000
U3 0.0562(10) 0.0084(8) 0.0248(8) -0.0042(6) -0.0023(7) -0.0018(6)
U4 0.0577(10) 0.0056(7) 0.0219(8) -0.0024(6) 0.0028(7) -0.0045(6)
Na1 0.054(12) 0.004(8) 0.028(10) 0.000 -0.005(9) 0.000
Na2 0.075(11) 0.022(7) 0.050(9) 0.009(7) 0.013(8) 0.007(7)
Na3 0.050(8) 0.025(7) 0.031(8) 0.001(6) -0.010(7) 0.000(6)
Na4 0.080(10) 0.027(8) 0.033(8) -0.011(6) -0.018(7) 0.012(7)

loop_
_atom_type_symbol
_atom_type_description
_atom_type_scat_dispersion_real
_atom_type_scat_dispersion_imag
_atom_type_scat_source
O O 0.0106 0.0060 'International Tables Vol C Tables 4.2.6.8 and 6.1.1.4'
C C 0.0033 0.0016 'International Tables Vol C Tables 4.2.6.8 and 6.1.1.4'
Na Na 0.0362 0.0249 'International Tables Vol C Tables 4.2.6.8 and 6.1.1.4'
U U -9.6767 9.6646 'International Tables Vol C Tables 4.2.6.8 and 6.1.1.4'

loop_
_geom_angle_atom_site_label_1
_geom_angle_atom_site_label_2
_geom_angle_atom_site_label_3
_geom_angle
_geom_angle_site_symmetry_1
_geom_angle_site_symmetry_3
O1 U1 O2 179.7(12) . .
O1 U1 O9 89.8(5) . 7_575
O2 U1 O9 90.1(5) . 7_575
O1 U1 O9 89.8(5) . .
O2 U1 O9 90.1(5) . .
O9 U1 O9 154.0(10) 7_575 .
O1 U1 O10 88.2(8) . .
O2 U1 O10 91.6(8) . .
O9 U1 O10 117.9(7) 7_575 .
O9 U1 O10 36.1(6) . .
O1 U1 O10 88.2(8) . 7_575
O2 U1 O10 91.6(8) . 7_575
O9 U1 O10 36.1(6) 7_575 7_575
O9 U1 O10 117.9(7) . 7_575
O10 U1 O10 81.8(9) . 7_575
O1 U1 O11 89.8(9) . 7_575
O2 U1 O11 90.4(9) . 7_575
O9 U1 O11 70.7(7) 7_575 7_575
O9 U1 O11 135.3(7) . 7_575
O10 U1 O11 171.2(7) . 7_575
O10 U1 O11 106.7(7) 7_575 7_575
O1 U1 O11 89.8(9) . .
O2 U1 O11 90.4(9) . .
O9 U1 O11 135.3(7) 7_575 .
O9 U1 O11 70.7(7) . .
O10 U1 O11 106.7(7) . .
O10 U1 O11 171.2(7) 7_575 .
O11 U1 O11 64.7(11) 7_575 .
O1 U1 Na6 153.3(10) . .
O2 U1 Na6 26.4(9) . .
O9 U1 Na6 84.3(5) 7_575 .
O9 U1 Na6 84.3(5) . .
O10 U1 Na6 71.9(5) . .
O10 U1 Na6 71.9(5) 7_575 .
O11 U1 Na6 112.5(6) 7_575 .
O11 U1 Na6 112.5(6) . .
O3 U2 O4 176.7(12) . .
O3 U2 O12 91.3(5) . 7_575
O4 U2 O12 89.4(5) . 7_575
O3 U2 O12 91.3(5) . .
O4 U2 O12 89.4(5) . .
O12 U2 O12 153.5(10) 7_575 .
O3 U2 O13 88.4(8) . 7_575
O4 U2 O13 94.0(8) . 7_575
O12 U2 O13 36.5(6) 7_575 7_575
O12 U2 O13 117.2(7) . 7_575
O3 U2 O13 88.4(8) . .
O4 U2 O13 94.0(8) . .
O12 U2 O13 117.2(7) 7_575 .
O12 U2 O13 36.5(6) . .
O13 U2 O13 80.7(9) 7_575 .
O3 U2 O14 85.4(9) . .
O4 U2 O14 91.9(9) . .
O12 U2 O14 135.8(7) 7_575 .
O12 U2 O14 70.7(7) . .
O13 U2 O14 170.1(7) 7_575 .
O13 U2 O14 106.8(7) . .
O3 U2 O14 85.4(9) . 7_575
O4 U2 O14 91.9(9) . 7_575
O12 U2 O14 70.7(7) 7_575 7_575
O12 U2 O14 135.8(7) . 7_575
O13 U2 O14 106.8(7) 7_575 7_575
O13 U2 O14 170.1(7) . 7_575
O14 U2 O14 65.0(10) . 7_575
O5 U3 O6 177.3(9) . .
O5 U3 O15 89.5(8) . .
O6 U3 O15 92.1(8) . .
O5 U3 O13 91.4(8) . .
O6 U3 O13 91.2(8) . .
O15 U3 O13 73.7(7) . .
O5 U3 O16 90.3(8) . .
O6 U3 O16 89.6(8) . .
O15 U3 O16 36.4(7) . .
O13 U3 O16 110.0(7) . .
O5 U3 O12 95.1(8) . .
O6 U3 O12 86.5(8) . .
O15 U3 O12 109.9(7) . .
O13 U3 O12 36.4(6) . .
O16 U3 O12 145.9(7) . .
O5 U3 O17 89.1(8) . .
O6 U3 O17 88.3(8) . .
O15 U3 O17 109.4(7) . .
O13 U3 O17 176.8(7) . .
O16 U3 O17 73.1(7) . .
O12 U3 O17 140.4(7) . .
O5 U3 O18 87.8(8) . .
O6 U3 O18 90.5(8) . .
O15 U3 O18 174.1(7) . .
O13 U3 O18 111.5(7) . .
O16 U3 O18 138.5(7) . .
O12 U3 O18 75.5(7) . .
O17 U3 O18 65.4(7) . .
O7 U4 O8 177.1(9) . .
O7 U4 O10 91.5(8) . .
O8 U4 O10 90.6(7) . .
O7 U4 O9 94.5(8) . .
O8 U4 O9 86.1(8) . .
O10 U4 O9 36.2(6) . .
O7 U4 O15 90.4(8) . .
O8 U4 O15 92.0(8) . .
O10 U4 O15 75.1(7) . .
O9 U4 O15 111.2(7) . .
O7 U4 O16 90.9(8) . .
O8 U4 O16 90.2(8) . .
O10 U4 O16 110.7(7) . .
O9 U4 O16 146.5(7) . .
O15 U4 O16 35.6(7) . .
O7 U4 O19 86.5(8) . .
O8 U4 O19 91.0(7) . .
O10 U4 O19 107.7(7) . .
O9 U4 O19 71.9(7) . .
O15 U4 O19 175.8(7) . .
O16 U4 O19 141.5(7) . .
O7 U4 O20 89.9(8) . .
O8 U4 O20 87.9(7) . .
O10 U4 O20 173.6(7) . .
O9 U4 O20 137.4(7) . .
O15 U4 O20 111.1(7) . .
O16 U4 O20 75.6(7) . .
O19 U4 O20 66.1(7) . .
O7 U4 Na4 159.4(7) . 2_565
O8 U4 Na4 19.5(6) . 2_565
O10 U4 Na4 82.7(5) . 2_565
O9 U4 Na4 69.3(5) . 2_565
O15 U4 Na4 107.0(5) . 2_565
O16 U4 Na4 109.6(5) . 2_565
O19 U4 Na4 76.6(5) . 2_565
O20 U4 Na4 93.9(5) . 2_565
O7 U4 Na6 21.6(7) . .
O8 U4 Na6 161.2(7) . .
O10 U4 Na6 72.5(6) . .
O9 U4 Na6 84.9(6) . .
O15 U4 Na6 75.9(7) . .
O16 U4 Na6 88.3(6) . .
O19 U4 Na6 101.9(6) . .
O20 U4 Na6 109.9(6) . .
Na4 U4 Na6 153.5(4) 2_565 .
O21 Na1 O21 71.6(11) . 7_575
O21 Na1 O31 126.6(10) . 7_675
O21 Na1 O31 85.6(7) 7_575 7_675
O21 Na1 O31 85.6(7) . 1_655
O21 Na1 O31 126.6(10) 7_575 1_655
O31 Na1 O31 70.1(11) 7_675 1_655
O21 Na1 O30 135.6(10) . 4_565
O21 Na1 O30 81.6(7) 7_575 4_565
O31 Na1 O30 84.4(7) 7_675 4_565
O31 Na1 O30 138.3(10) 1_655 4_565
O21 Na1 O30 81.6(7) . 6_656
O21 Na1 O30 135.6(10) 7_575 6_656
O31 Na1 O30 138.3(10) 7_675 6_656
O31 Na1 O30 84.4(7) 1_655 6_656
O30 Na1 O30 94.6(11) 4_565 6_656
O21 Na1 C2 21.8(7) . .
O21 Na1 C2 50.3(9) 7_575 .
O31 Na1 C2 120.5(10) 7_675 .
O31 Na1 C2 102.8(9) 1_655 .
O30 Na1 C2 118.6(10) 4_565 .
O30 Na1 C2 96.5(9) 6_656 .
O21 Na1 C2 50.3(9) . 7_575
O21 Na1 C2 21.8(7) 7_575 7_575
O31 Na1 C2 102.8(9) 7_675 7_575
O31 Na1 C2 120.5(10) 1_655 7_575
O30 Na1 C2 96.5(9) 4_565 7_575
O30 Na1 C2 118.6(10) 6_656 7_575
C2 Na1 C2 28.7(12) . 7_575
O21 Na1 Na2 38.5(5) . .
O21 Na1 Na2 108.6(7) 7_575 .
O31 Na1 Na2 140.1(7) 7_675 .
O31 Na1 Na2 71.7(5) 1_655 .
O30 Na1 Na2 133.5(8) 4_565 .
O30 Na1 Na2 45.9(5) 6_656 .
C2 Na1 Na2 58.5(7) . .
C2 Na1 Na2 86.8(7) 7_575 .
O21 Na1 Na2 108.6(7) . 7_575
O21 Na1 Na2 38.5(5) 7_575 7_575
O31 Na1 Na2 71.7(5) 7_675 7_575
O31 Na1 Na2 140.1(7) 1_655 7_575
O30 Na1 Na2 45.9(5) 4_565 7_575
O30 Na1 Na2 133.5(8) 6_656 7_575
C2 Na1 Na2 86.8(7) . 7_575
C2 Na1 Na2 58.5(7) 7_575 7_575
Na2 Na1 Na2 140.6(7) . 7_575
O21 Na2 O35 88.3(9) . .
O21 Na2 O32 164.0(10) . 6_656
O35 Na2 O32 88.8(9) . 6_656
O21 Na2 O26 92.0(8) . 6_656
O35 Na2 O26 163.1(10) . 6_656
O32 Na2 O26 95.3(9) 6_656 6_656
O21 Na2 O38 94.0(9) . .
O35 Na2 O38 81.5(9) . .
O32 Na2 O38 101.2(9) 6_656 .
O26 Na2 O38 81.7(9) 6_656 .
O21 Na2 O30 78.9(7) . 6_656
O35 Na2 O30 103.2(9) . 6_656
O32 Na2 O30 86.5(8) 6_656 6_656
O26 Na2 O30 93.4(8) 6_656 6_656
O38 Na2 O30 171.2(9) . 6_656
O21 Na2 Na1 39.8(6) . .
O35 Na2 Na1 86.1(7) . .
O32 Na2 Na1 124.3(8) 6_656 .
O26 Na2 Na1 104.8(7) 6_656 .
O38 Na2 Na1 132.5(8) . .
O30 Na2 Na1 41.8(5) 6_656 .
O21 Na2 Na5 60.6(6) . .
O35 Na2 Na5 78.2(7) . .
O32 Na2 Na5 133.9(8) 6_656 .
O26 Na2 Na5 87.3(7) 6_656 .
O38 Na2 Na5 33.6(7) . .
O30 Na2 Na5 139.5(6) 6_656 .
Na1 Na2 Na5 98.9(4) . .
O21 Na2 Na4 136.6(7) . 5_665
O35 Na2 Na4 65.6(7) . 5_665
O32 Na2 Na4 30.2(6) 6_656 5_665
O26 Na2 Na4 123.0(6) 6_656 5_665
O38 Na2 Na4 114.1(7) . 5_665
O30 Na2 Na4 74.7(6) 6_656 5_665
Na1 Na2 Na4 101.6(5) . 5_665
Na5 Na2 Na4 136.5(4) . 5_665
O25 Na3 O27 169.9(9) 6 5_565
O25 Na3 O24 92.7(8) 6 .
O27 Na3 O24 85.1(8) 5_565 .
O25 Na3 O22 83.4(8) 6 .
O27 Na3 O22 86.5(8) 5_565 .
O24 Na3 O22 69.6(8) . .
O25 Na3 O26 102.9(8) 6 5_565
O27 Na3 O26 86.3(8) 5_565 5_565
O24 Na3 O26 126.0(8) . 5_565
O22 Na3 O26 162.1(9) . 5_565
O25 Na3 O28 85.3(8) 6 2_564
O27 Na3 O28 91.8(8) 5_565 2_564
O24 Na3 O28 151.3(9) . 2_564
O22 Na3 O28 81.8(8) . 2_564
O26 Na3 O28 82.1(7) 5_565 2_564
O25 Na3 C4 89.6(8) 6 .
O27 Na3 C4 84.8(8) 5_565 .
O24 Na3 C4 21.1(7) . .
O22 Na3 C4 48.5(8) . .
O26 Na3 C4 146.6(9) 5_565 .
O28 Na3 C4 130.3(9) 2_564 .
O25 Na3 Na4 55.9(6) 6 .
O27 Na3 Na4 115.3(7) 5_565 .
O24 Na3 Na4 107.3(7) . .
O22 Na3 Na4 46.0(6) . .
O26 Na3 Na4 124.4(7) 5_565 .
O28 Na3 Na4 48.9(5) 2_564 .
C4 Na3 Na4 88.3(7) . .
O23 Na4 O22 100.6(9) 6 .
O23 Na4 O8 88.4(9) 6 2_564
O22 Na4 O8 169.7(9) . 2_564
O23 Na4 O32 112.5(10) 6 2_564
O22 Na4 O32 88.6(9) . 2_564
O8 Na4 O32 83.2(8) 2_564 2_564
O23 Na4 O28 141.0(10) 6 2_564
O22 Na4 O28 84.5(8) . 2_564
O8 Na4 O28 91.8(7) 2_564 2_564
O32 Na4 O28 106.2(9) 2_564 2_564
O23 Na4 O25 65.7(9) 6 6
O22 Na4 O25 77.7(8) . 6
O8 Na4 O25 111.0(8) 2_564 6
O32 Na4 O25 165.3(9) 2_564 6
O28 Na4 O25 78.1(8) 2_564 6
O23 Na4 C3 19.6(9) 6 6
O22 Na4 C3 94.8(9) . 6
O8 Na4 C3 95.4(9) 2_564 6
O32 Na4 C3 131.5(10) 2_564 6
O28 Na4 C3 122.3(9) 2_564 6
O25 Na4 C3 46.1(8) 6 6
O23 Na4 Na3 106.2(8) 6 .
O22 Na4 Na3 48.9(6) . .
O8 Na4 Na3 133.5(7) 2_564 .
O32 Na4 Na3 126.9(8) 2_564 .
O28 Na4 Na3 49.5(6) 2_564 .
O25 Na4 Na3 45.5(5) 6 .
C3 Na4 Na3 88.2(7) 6 .
O23 Na4 U4 91.2(7) 6 2_564
O22 Na4 U4 165.1(7) . 2_564
O8 Na4 U4 14.7(5) 2_564 2_564
O32 Na4 U4 95.5(7) 2_564 2_564
O28 Na4 U4 80.6(5) 2_564 2_564
O25 Na4 U4 99.2(6) 6 2_564
C3 Na4 U4 93.3(7) 6 2_564
Na3 Na4 U4 118.9(4) . 2_564
O23 Na4 Na2 142.2(9) 6 5_665
O22 Na4 Na2 78.9(6) . 5_665
O8 Na4 Na2 90.9(6) 2_564 5_665
O32 Na4 Na2 30.2(6) 2_564 5_665
O28 Na4 Na2 76.8(6) 2_564 5_665
O25 Na4 Na2 146.9(7) 6 5_665
C3 Na4 Na2 159.6(8) 6 5_665
Na3 Na4 Na2 101.5(4) . 5_665
U4 Na4 Na2 97.5(3) 2_564 5_665
O38 Na5 O36 84.9(11) . .
O38 Na5 O19 101.8(10) . .
O36 Na5 O19 145.2(12) . .
O38 Na5 O40 161.6(14) . .
O36 Na5 O40 84.2(13) . .
O19 Na5 O40 79.3(12) . .
O38 Na5 O11 96.9(10) . .
O36 Na5 O11 99.3(11) . .
O19 Na5 O11 113.4(10) . .
O40 Na5 O11 99.5(13) . .
O38 Na5 Na7 89.0(10) . .
O36 Na5 Na7 38.9(10) . .
O19 Na5 Na7 106.6(9) . .
O40 Na5 Na7 73.3(12) . .
O11 Na5 Na7 137.2(10) . .
O38 Na5 Na2 36.0(7) . .
O36 Na5 Na2 69.4(9) . .
O19 Na5 Na2 132.7(8) . .
O40 Na5 Na2 147.9(12) . .
O11 Na5 Na2 68.5(7) . .
Na7 Na5 Na2 95.1(7) . .
O7 Na6 O7 138.7(16) 7_575 .
O7 Na6 O2 74.0(8) 7_575 .
O7 Na6 O2 74.0(8) . .
O7 Na6 O33 83.9(9) 7_575 .
O7 Na6 O33 83.9(9) . .
O2 Na6 O33 110.8(15) . .
O7 Na6 O39 98.7(10) 7_575 .
O7 Na6 O39 98.7(10) . .
O2 Na6 O39 153.9(19) . .
O33 Na6 O39 43.1(17) . .
O7 Na6 U4 15.1(5) 7_575 7_575
O7 Na6 U4 124.9(11) . 7_575
O2 Na6 U4 68.8(6) . 7_575
O33 Na6 U4 73.5(7) . 7_575
O39 Na6 U4 97.5(10) . 7_575
O7 Na6 U4 124.9(11) 7_575 .
O7 Na6 U4 15.1(5) . .
O2 Na6 U4 68.8(6) . .
O33 Na6 U4 73.5(7) . .
O39 Na6 U4 97.5(10) . .
U4 Na6 U4 110.5(7) 7_575 .
O7 Na6 U1 70.8(8) 7_575 .
O7 Na6 U1 70.8(8) . .
O2 Na6 U1 17.5(6) . .
O33 Na6 U1 93.3(12) . .
O39 Na6 U1 136.3(17) . .
U4 Na6 U1 61.5(4) 7_575 .
U4 Na6 U1 61.5(4) . .
O36 Na7 O37 94.7(17) . 5_665
O36 Na7 O29 162(2) . 6_655
O37 Na7 O29 100.1(17) 5_665 6_655
O36 Na7 O42 80.0(18) . .
O37 Na7 O42 126(2) 5_665 .
O29 Na7 O42 83.2(18) 6_655 .
O36 Na7 O34 80.4(15) . 5_665
O37 Na7 O34 67.9(14) 5_665 5_665
O29 Na7 O34 114.4(17) 6_655 5_665
O42 Na7 O34 157(2) . 5_665
O36 Na7 Na5 38.3(9) . .
O37 Na7 Na5 117.3(16) 5_665 .
O29 Na7 Na5 136.7(14) 6_655 .
O42 Na7 Na5 90.9(16) . .
O34 Na7 Na5 66.0(10) 5_665 .
O17 C1 O22 123(3) . .
O17 C1 C4 121(3) . .
O22 C1 C4 116(3) . .
O11 C2 O21 127(3) . .
O11 C2 C2 114.0(19) . 7_575
O21 C2 C2 118.8(18) . 7_575
O11 C2 Na1 170(2) . .
O21 C2 Na1 43.7(15) . .
C2 C2 Na1 75.6(6) 7_575 .
O23 C3 O19 121(3) . .
O23 C3 C6 125(3) . .
O19 C3 C6 113(3) . .
O23 C3 Na4 38.7(18) . 6_655
O19 C3 Na4 160(2) . 6_655
C6 C3 Na4 87.0(19) . 6_655
O24 C4 O18 125(3) . .
O24 C4 C1 124(3) . .
O18 C4 C1 111(3) . .
O24 C4 Na3 43.8(15) . .
O18 C4 Na3 169(2) . .
C1 C4 Na3 80.3(18) . .
O31 C5 O14 134(3) . .
O31 C5 C5 115.4(17) . 7_575
O14 C5 C5 111.0(17) . 7_575
O20 C6 O25 127(3) . .
O20 C6 C3 119(3) . .
O25 C6 C3 114(3) . .
U1 O2 Na6 136.1(15) . .
U4 O7 Na6 143.3(12) . .
U4 O8 Na4 145.8(10) . 2_565
O10 O9 U4 71.6(10) . .
O10 O9 U1 72.1(10) . .
U4 O9 U1 126.5(8) . .
O9 O10 U4 72.2(10) . .
O9 O10 U1 71.8(10) . .
U4 O10 U1 126.6(8) . .
C2 O11 U1 121(2) . .
C2 O11 Na5 116(2) . .
U1 O11 Na5 119.0(10) . .
O13 O12 U2 73.1(10) . .
O13 O12 U3 70.3(10) . .
U2 O12 U3 128.7(9) . .
O12 O13 U3 73.4(11) . .
O12 O13 U2 70.4(10) . .
U3 O13 U2 129.0(8) . .
C5 O14 U2 125(2) . .
O16 O15 U3 74.1(11) . .
O16 O15 U4 72.4(11) . .
U3 O15 U4 126.8(9) . .
O15 O16 U3 69.5(11) . .
O15 O16 U4 72.0(11) . .
U3 O16 U4 123.7(8) . .
C1 O17 U3 119.7(19) . .
C4 O18 U3 122.1(19) . .
C3 O19 U4 121(2) . .
C3 O19 Na5 112(2) . .
U4 O19 Na5 124.6(9) . .
C6 O20 U4 120.3(18) . .
C2 O21 Na2 135(2) . .
C2 O21 Na1 114(2) . .
Na2 O21 Na1 101.7(9) . .
C1 O22 Na4 137.8(19) . .
C1 O22 Na3 115.3(19) . .
Na4 O22 Na3 85.0(8) . .
C3 O23 Na4 122(2) . 6_655
C4 O24 Na3 115.2(19) . .
C6 O25 Na3 146(2) . 6_655
C6 O25 Na4 112.4(19) . 6_655
Na3 O25 Na4 78.6(7) 6_655 6_655
Na2 O26 Na3 128.9(9) 6_556 5_565
Na4 O28 Na3 81.6(7) 2_565 2_565
Na1 O30 Na2 92.2(8) 6_556 6_556
C5 O31 Na1 119.3(19) . 1_455
Na4 O32 Na2 119.6(11) 2_565 6_556
Na5 O36 Na7 102.8(15) . .
Na5 O38 Na2 110.4(12) . .

loop_
_geom_bond_atom_site_label_1
_geom_bond_atom_site_label_2
_geom_bond_distance
_geom_bond_site_symmetry_2
U1 O1 1.78(3) .
U1 O2 1.79(3) .
U1 O9 2.35(2) 7_575
U1 O9 2.35(2) .
U1 O10 2.359(18) .
U1 O10 2.359(18) 7_575
U1 O11 2.41(2) 7_575
U1 O11 2.41(2) .
U2 O3 1.77(3) .
U2 O4 1.80(3) .
U2 O12 2.33(2) 7_575
U2 O12 2.33(2) .
U2 O13 2.367(18) 7_575
U2 O13 2.367(18) .
U2 O14 2.43(2) .
U2 O14 2.43(2) 7_575
U3 O5 1.78(2) .
U3 O6 1.792(19) .
U3 O15 2.30(2) .
U3 O13 2.339(18) .
U3 O16 2.361(19) .
U3 O12 2.38(2) .
U3 O17 2.40(2) .
U3 O18 2.42(2) .
U4 O7 1.79(2) .
U4 O8 1.791(18) .
U4 O10 2.345(18) .
U4 O9 2.35(2) .
U4 O15 2.38(2) .
U4 O16 2.383(19) .
U4 O19 2.41(2) .
U4 O20 2.43(2) .
Na1 O21 2.36(2) .
Na1 O21 2.36(2) 7_575
Na1 O31 2.38(2) 7_675
Na1 O31 2.38(2) 1_655
Na1 O30 2.41(2) 4_565
Na1 O30 2.41(2) 6_656
Na2 O21 2.30(2) .
Na2 O35 2.32(3) .
Na2 O32 2.36(3) 6_656
Na2 O26 2.39(2) 6_656
Na2 O38 2.46(3) .
Na2 O30 2.60(2) 6_656
Na3 O25 2.34(2) 6
Na3 O27 2.37(2) 5_565
Na3 O24 2.39(2) .
Na3 O22 2.43(2) .
Na3 O26 2.46(2) 5_565
Na3 O28 2.47(2) 2_564
Na4 O23 2.29(3) 6
Na4 O22 2.32(2) .
Na4 O8 2.35(2) 2_564
Na4 O32 2.36(3) 2_564
Na4 O28 2.45(2) 2_564
Na4 O25 2.72(2) 6
Na5 O38 2.31(3) .
Na5 O36 2.34(3) .
Na5 O19 2.44(3) .
Na5 O40 2.46(5) .
Na5 O11 2.46(3) .
Na6 O7 2.52(2) 7_575
Na6 O7 2.52(2) .
Na6 O2 2.64(4) .
Na6 O33 2.75(5) .
Na6 O39 2.90(7) .
Na7 O36 2.37(5) .
Na7 O37 2.37(5) 5_665
Na7 O29 2.47(4) 6_655
Na7 O42 2.51(6) .
Na7 O34 2.65(5) 5_665
C1 O17 1.24(3) .
C1 O22 1.32(3) .
C1 C4 1.48(4) .
C2 O11 1.27(4) .
C2 O21 1.27(4) .
C2 C2 1.54(7) 7_575
C3 O23 1.23(4) .
C3 O19 1.33(4) .
C3 C6 1.51(4) .
C4 O24 1.24(3) .
C4 O18 1.32(3) .
C5 O31 1.20(3) .
C5 O14 1.25(3) .
C5 C5 1.71(6) 7_575
C6 O20 1.24(3) .
C6 O25 1.25(3) .
O8 Na4 2.35(2) 2_565
O9 O10 1.46(3) .
O12 O13 1.47(3) .
O15 O16 1.45(3) .
O23 Na4 2.29(3) 6_655
O25 Na3 2.34(2) 6_655
O25 Na4 2.72(2) 6_655
O26 Na2 2.39(2) 6_556
O26 Na3 2.46(2) 5_565
O27 Na3 2.37(2) 5_565
O28 Na4 2.45(2) 2_565
O28 Na3 2.47(2) 2_565
O29 Na7 2.47(4) 6
O30 Na1 2.41(2) 6_556
O30 Na2 2.60(2) 6_556
O31 Na1 2.38(2) 1_455
O32 Na4 2.36(3) 2_565
O32 Na2 2.36(3) 6_556
O34 Na7 2.65(5) 5_665
O37 Na7 2.37(5) 5_665
